data_1572714
loop_
_publ_author_name
'Larsen, Emil Mickey Hilligs&#xf8;e'
'Brock-Nannestad, Theis'
'Skibsted, J&#xf8;rgen'
'Reinholdt, Anders'
'Bendix, Jesper'

_publ_section_title
;
 A homoleptic Ag<sup>III</sup> complex stabilized by succinimidate
 ligands.
;
_journal_issue 43
_journal_name_full 'Chemical science'
_journal_page_first 18067
_journal_page_last 18075
_journal_paper_doi 10.1039/d4sc04843a
_journal_volume 15
_journal_year 2024
_chemical_formula_moiety 'C16 H18 Ag2 N4 O9, 4(H2 O)'
_chemical_formula_sum 'C16 H26 Ag2 N4 O13'
_chemical_formula_weight 698.15
_space_group_crystal_system tetragonal
_space_group_IT_number 87
_space_group_name_Hall '-I 4'
_space_group_name_H-M_alt 'I 4/m'
_atom_sites_solution_hydrogens mixed
_audit_creation_date 2023-05-06
_audit_creation_method
;
Olex2 1.2
(compiled 2015.09.30 svn.r3233 for OlexSys, GUI svn.r5103)
;
_audit_update_record
;
2024-06-26 deposited with the CCDC.	2024-09-17 downloaded from the CCDC.
;
_cell_angle_alpha 90
_cell_angle_beta 90
_cell_angle_gamma 90
_cell_formula_units_Z 2
_cell_length_a 11.321(3)
_cell_length_b 11.321
_cell_length_c 9.154(3)
_cell_measurement_reflns_used 4822
_cell_measurement_temperature 293(2)
_cell_measurement_theta_max 29.610
_cell_measurement_theta_min 2.542
_cell_volume 1173.2(5)
_computing_molecular_graphics 'Olex2 (Dolomanov et al., 2009)'
_computing_publication_material 'Olex2 (Dolomanov et al., 2009)'
_computing_structure_refinement 'ShelXL (Sheldrick, 2015)'
_computing_structure_solution 'olex2.solve (Bourhis et al., 2015)'
_diffrn_ambient_temperature 293.15
_diffrn_measured_fraction_theta_full 0.998
_diffrn_measured_fraction_theta_max 1.001
_diffrn_measurement_device_type 'Bruker APEX-II CCD'
_diffrn_measurement_method '\f and \w scans'
_diffrn_radiation_type MoK\a
_diffrn_radiation_wavelength 0.71073
_diffrn_reflns_av_R_equivalents 0.0228
_diffrn_reflns_av_unetI/netI 0.0200
_diffrn_reflns_Laue_measured_fraction_full 0.998
_diffrn_reflns_Laue_measured_fraction_max 1.001
_diffrn_reflns_limit_h_max 13
_diffrn_reflns_limit_h_min -14
_diffrn_reflns_limit_k_max 8
_diffrn_reflns_limit_k_min -15
_diffrn_reflns_limit_l_max 12
_diffrn_reflns_limit_l_min -12
_diffrn_reflns_number 3315
_diffrn_reflns_point_group_measured_fraction_full 0.998
_diffrn_reflns_point_group_measured_fraction_max 1.001
_diffrn_reflns_theta_full 26.000
_diffrn_reflns_theta_max 29.545
_diffrn_reflns_theta_min 2.544
_diffrn_standards_number 0
_exptl_absorpt_coefficient_mu 1.742
_exptl_absorpt_correction_T_max 0.7459
_exptl_absorpt_correction_T_min 0.5526
_exptl_absorpt_correction_type multi-scan
_exptl_absorpt_process_details
;
SADABS-2014/5 (Bruker,2014/5) was used for absorption correction.
wR2(int) was 0.1316 before and 0.0621 after correction.
The Ratio of minimum to maximum transmission is 0.7408.
The \l/2 correction factor is Not present.
;
_exptl_crystal_colour 'clear yellow'
_exptl_crystal_colour_lustre clear
_exptl_crystal_colour_primary yellow
_exptl_crystal_density_diffrn 1.976
_exptl_crystal_description block
_exptl_crystal_F_000 696
_exptl_crystal_size_max 0.244
_exptl_crystal_size_mid 0.078
_exptl_crystal_size_min 0.058
_refine_diff_density_max 0.437
_refine_diff_density_min -1.554
_refine_diff_density_rms 0.110
_refine_ls_extinction_method none
_refine_ls_goodness_of_fit_ref 1.149
_refine_ls_hydrogen_treatment mixed
_refine_ls_matrix_type full
_refine_ls_number_parameters 54
_refine_ls_number_reflns 876
_refine_ls_number_restraints 2
_refine_ls_restrained_S_all 1.148
_refine_ls_R_factor_all 0.0299
_refine_ls_R_factor_gt 0.0293
_refine_ls_shift/su_max 0.000
_refine_ls_shift/su_mean 0.000
_refine_ls_structure_factor_coef Fsqd
_refine_ls_weighting_details 'w=1/[\s^2^(Fo^2^)+(0.0493P)^2^+1.2702P] where P=(Fo^2^+2Fc^2^)/3'
_refine_ls_weighting_scheme calc
_refine_ls_wR_factor_gt 0.0811
_refine_ls_wR_factor_ref 0.0817
_reflns_Friedel_coverage 0.000
_reflns_number_gt 857
_reflns_number_total 876
_reflns_threshold_expression 'I > 2\s(I)'
_cod_data_source_file d4sc04843a2.cif
_cod_data_source_block mo_d8v1592_0m-test
_cod_depositor_comments 'Adding full bibliography for 1572714--1572719.cif.'
_cod_original_cell_volume 1173.2(8)
_cod_database_code 1572714
_shelxl_version_number 2013-3
_shelx_space_group_comment
;
The symmetry employed for this shelxl refinement is uniquely defined
by the following loop, which should always be used as a source of
symmetry information in preference to the above space-group names.
They are only intended as comments.
;
_olex2_refinement_description
;
1. Fixed Uiso
 At 1.2 times of:
  All C(H,H,H) groups
2. Restrained distances
 O2-H2
 1.07 with sigma of 0.01
 Ag2-H2
 0.89 with sigma of 0.01
3. Others
 Fixed Sof: Ag2(0.125) O2(0.125) H2(0.25)
 Fixed Uiso: H2(0.09)
4.a Secondary CH2 refined with riding coordinates:
 C2(H2A,H2B)
;
_olex2_submission_special_instructions 'No special instructions were received'

loop_
_space_group_symop_operation_xyz
'x, y, z'
'-y, x, z'
'-x, -y, z'
'y, -x, z'
'x+1/2, y+1/2, z+1/2'
'-y+1/2, x+1/2, z+1/2'
'-x+1/2, -y+1/2, z+1/2'
'y+1/2, -x+1/2, z+1/2'
'-x, -y, -z'
'y, -x, -z'
'x, y, -z'
'-y, x, -z'
'-x+1/2, -y+1/2, -z+1/2'
'y+1/2, -x+1/2, -z+1/2'
'x+1/2, y+1/2, -z+1/2'
'-y+1/2, x+1/2, -z+1/2'

loop_
_atom_site_label
_atom_site_type_symbol
_atom_site_fract_x
_atom_site_fract_y
_atom_site_fract_z
_atom_site_U_iso_or_equiv
_atom_site_adp_type
_atom_site_occupancy
_atom_site_site_symmetry_order
_atom_site_calc_flag
_atom_site_refinement_flags_posn
_atom_site_refinement_flags_adp
_atom_site_refinement_flags_occupancy
_atom_site_disorder_assembly
_atom_site_disorder_group
Ag1 Ag 0.5000 0.5000 0.0000 0.02045(15) Uani 1 8 d S T P A .
N1 N 0.4389(2) 0.3325(2) 0.0000 0.0273(5) Uani 1 2 d S T P . .
C1 C 0.4160(2) 0.2695(2) 0.1237(3) 0.0352(5) Uani 1 1 d . . . . .
O3 O 0.3586(3) 0.1679(3) 0.5000 0.0592(8) Uani 1 2 d S T P . .
O1 O 0.4277(2) 0.3073(2) 0.2469(2) 0.0586(6) Uani 1 1 d . . . . .
C2 C 0.3752(3) 0.1476(2) 0.0831(3) 0.0446(6) Uani 1 1 d . . . . .
H2A H 0.2966 0.1324 0.1209 0.053 Uiso 1 1 calc R . . . .
H2B H 0.4289 0.0882 0.1209 0.053 Uiso 1 1 calc R . . . .
H3 H 0.383(3) 0.219(3) 0.411(5) 0.053 Uiso 1 1 d R . . . .
Ag2 Ag 0.5000 0.5000 0.32471(9) 0.0480(2) Uani 0.5 4 d DS T P . .
O2 O 0.5000 0.5000 0.4304(8) 0.081(4) Uani 0.5 4 d DS T P A 1
H2 H 0.454(19) 0.441(14) 0.3585(17) 0.090 Uiso 0.25 1 d D . . B 1

loop_
_atom_site_aniso_label
_atom_site_aniso_U_11
_atom_site_aniso_U_22
_atom_site_aniso_U_33
_atom_site_aniso_U_23
_atom_site_aniso_U_13
_atom_site_aniso_U_12
Ag1 0.02023(16) 0.02023(16) 0.0209(2) 0.000 0.000 0.000
N1 0.0278(11) 0.0228(11) 0.0313(12) 0.000 0.000 -0.0027(8)
C1 0.0386(12) 0.0285(10) 0.0384(12) 0.0045(9) -0.0003(10) -0.0030(8)
O3 0.0591(19) 0.062(2) 0.057(2) 0.000 0.000 -0.0125(16)
O1 0.0923(18) 0.0482(11) 0.0352(10) 0.0027(9) -0.0028(11) -0.0161(11)
C2 0.0506(14) 0.0272(10) 0.0558(16) 0.0080(11) 0.0009(12) -0.0086(10)
Ag2 0.0551(3) 0.0551(3) 0.0339(5) 0.000 0.000 0.000
O2 0.116(6) 0.116(6) 0.013(4) 0.000 0.000 0.000

loop_
_atom_type_symbol
_atom_type_description
_atom_type_scat_dispersion_real
_atom_type_scat_dispersion_imag
_atom_type_scat_source
C C 0.0033 0.0016 'International Tables Vol C Tables 4.2.6.8 and 6.1.1.4'
H H 0.0000 0.0000 'International Tables Vol C Tables 4.2.6.8 and 6.1.1.4'
Ag Ag -0.8971 1.1015 'International Tables Vol C Tables 4.2.6.8 and 6.1.1.4'
N N 0.0061 0.0033 'International Tables Vol C Tables 4.2.6.8 and 6.1.1.4'
O O 0.0106 0.0060 'International Tables Vol C Tables 4.2.6.8 and 6.1.1.4'

loop_
_geom_angle_atom_site_label_1
_geom_angle_atom_site_label_2
_geom_angle_atom_site_label_3
_geom_angle
_geom_angle_site_symmetry_1
_geom_angle_site_symmetry_3
_geom_angle_publ_flag
N1 Ag1 N1 180.0 . 9_665 ?
N1 Ag1 N1 90.000(11) 9_665 2_655 ?
N1 Ag1 N1 90.000(11) . 2_655 ?
N1 Ag1 N1 90.000(11) . 10_565 ?
N1 Ag1 N1 90.000(11) 9_665 10_565 ?
N1 Ag1 N1 180.0 10_565 2_655 ?
N1 Ag1 Ag2 90.0 2_655 . ?
N1 Ag1 Ag2 90.0 9_665 . ?
N1 Ag1 Ag2 90.0 . . ?
N1 Ag1 Ag2 90.0 10_565 9_665 ?
N1 Ag1 Ag2 90.0 10_565 . ?
N1 Ag1 Ag2 90.0 2_655 9_665 ?
N1 Ag1 Ag2 90.0 . 9_665 ?
N1 Ag1 Ag2 90.0 9_665 9_665 ?
Ag2 Ag1 Ag2 180.0 9_665 . ?
C1 N1 Ag1 123.85(14) 11 . ?
C1 N1 Ag1 123.85(14) . . ?
C1 N1 C1 112.3(3) 11 . ?
N1 C1 C2 109.5(2) . . ?
O1 C1 N1 124.5(2) . . ?
O1 C1 C2 126.0(3) . . ?
C1 O1 Ag2 128.62(18) . . ?
C1 C2 C2 104.31(16) . 11 ?
C1 C2 H2A 110.9 . . ?
C1 C2 H2B 110.9 . . ?
C2 C2 H2A 110.9 11 . ?
C2 C2 H2B 110.9 11 . ?
H2A C2 H2B 108.9 . . ?
Ag1 Ag2 Ag2 180.0 . 9_666 ?
Ag1 Ag2 H2 110.1(9) . . ?
O1 Ag2 Ag1 73.00(5) 2_655 . ?
O1 Ag2 Ag1 73.00(5) . . ?
O1 Ag2 Ag1 73.00(5) 4_565 . ?
O1 Ag2 Ag1 73.00(5) 3_665 . ?
O1 Ag2 O1 146.00(11) 3_665 . ?
O1 Ag2 O1 85.10(3) 2_655 . ?
O1 Ag2 O1 85.10(3) 3_665 2_655 ?
O1 Ag2 O1 85.10(3) 4_565 . ?
O1 Ag2 O1 85.10(3) 3_665 4_565 ?
O1 Ag2 O1 146.00(11) 4_565 2_655 ?
O1 Ag2 Ag2 107.00(5) . 9_666 ?
O1 Ag2 Ag2 107.00(5) 2_655 9_666 ?
O1 Ag2 Ag2 107.00(5) 4_565 9_666 ?
O1 Ag2 Ag2 107.00(5) 3_665 9_666 ?
O1 Ag2 H2 111(10) 2_655 . ?
O1 Ag2 H2 41(7) . . ?
O1 Ag2 H2 164(10) 3_665 . ?
O1 Ag2 H2 81(10) 4_565 . ?
Ag2 Ag2 H2 69.9(9) 9_666 . ?
O2 Ag2 Ag1 180.0 9_666 . ?
O2 Ag2 Ag1 180.0 . . ?
O2 Ag2 O1 107.00(5) 9_666 4_565 ?
O2 Ag2 O1 107.00(5) 9_666 3_665 ?
O2 Ag2 O1 107.00(5) . . ?
O2 Ag2 O1 107.00(5) . 4_565 ?
O2 Ag2 O1 107.00(5) 9_666 . ?
O2 Ag2 O1 107.00(5) 9_666 2_655 ?
O2 Ag2 O1 107.00(5) . 2_655 ?
O2 Ag2 O1 107.00(5) . 3_665 ?
O2 Ag2 Ag2 0.000(1) 9_666 9_666 ?
O2 Ag2 Ag2 0.000(2) . 9_666 ?
O2 Ag2 O2 0.000(1) . 9_666 ?
O2 Ag2 H2 69.9(9) 9_666 . ?
O2 Ag2 H2 69.9(9) . . ?
Ag2 O2 Ag2 180.0 . 9_666 ?
Ag2 O2 O2 180.0 . 9_666 ?
Ag2 O2 H2 52.0(8) . . ?
Ag2 O2 H2 128.0(8) 9_666 . ?
O2 O2 Ag2 0.000(1) 9_666 9_666 ?
O2 O2 H2 128.0(8) 9_666 . ?

loop_
_geom_bond_atom_site_label_1
_geom_bond_atom_site_label_2
_geom_bond_distance
_geom_bond_site_symmetry_2
_geom_bond_publ_flag
Ag1 N1 2.018(2) . ?
Ag1 N1 2.018(2) 2_655 ?
Ag1 N1 2.018(2) 9_665 ?
Ag1 N1 2.018(2) 10_565 ?
Ag1 Ag2 2.9724(13) 9_665 ?
Ag1 Ag2 2.9725(13) . ?
N1 C1 1.363(3) 11 ?
N1 C1 1.363(3) . ?
C1 O1 1.214(3) . ?
C1 C2 1.502(3) . ?
O3 H3 1.04(4) . ?
O1 Ag2 2.436(2) . ?
C2 C2 1.521(6) 11 ?
C2 H2A 0.9700 . ?
C2 H2B 0.9700 . ?
Ag2 O1 2.436(2) 3_665 ?
Ag2 O1 2.436(2) 2_655 ?
Ag2 O1 2.436(2) 4_565 ?
Ag2 Ag2 3.2094(19) 9_666 ?
Ag2 O2 0.968(7) . ?
Ag2 O2 2.242(7) 9_666 ?
Ag2 H2 0.899(10) . ?
O2 Ag2 2.242(7) 9_666 ?
O2 O2 1.274(15) 9_666 ?
O2 H2 1.070(10) . ?

loop_
_geom_torsion_atom_site_label_1
_geom_torsion_atom_site_label_2
_geom_torsion_atom_site_label_3
_geom_torsion_atom_site_label_4
_geom_torsion
_geom_torsion_site_symmetry_1
_geom_torsion_site_symmetry_2
_geom_torsion_site_symmetry_3
_geom_torsion_site_symmetry_4
_geom_torsion_publ_flag
Ag1 N1 C1 O1 1.4(4) . . . . ?
Ag1 N1 C1 C2 -178.39(18) . . . . ?
N1 C1 O1 Ag2 -2.3(4) . . . . ?
N1 C1 C2 C2 -0.8(2) . . . 11 ?
C1 N1 C1 O1 -178.76(17) 11 . . . ?
C1 N1 C1 C2 1.5(4) 11 . . . ?
O1 C1 C2 C2 179.4(2) . . . 11 ?
C2 C1 O1 Ag2 177.44(19) . . . . ?
